data_7115038
loop_
_publ_author_name
'Laavanya, Parthasarathi'
'Venkatasubramanian, Ulaganathan'
'Panchanatheswaran, Krishnaswamy'
'Bauer, Jeanette A. Krause'

_publ_section_title
;
 Subtlety in the reactivity of a diketo phosphorus ylide towards mercuric
 halides: the unprecedented O-coordination of
 \a-acetyl-\a-benzoylmethylenetriphenylphosphorane to Hg(ii)
;
_journal_issue 17
_journal_name_full 'Chemical Communications'
_journal_page_first 1660
_journal_paper_doi 10.1039/b104082k
_journal_year 2001
_chemical_formula_sum 'C28 H23 Hg I2 O2 P'
_chemical_formula_weight 876.82
_chemical_name_systematic
; 
? 
;
_space_group_IT_number 2
_symmetry_space_group_name_Hall '-P 1'
_symmetry_space_group_name_H-M 'P -1'
_atom_sites_solution_hydrogens geom
_atom_sites_solution_primary direct
_atom_sites_solution_secondary difmap
_audit_creation_method SHELXL-97
_cell_angle_alpha 107.6152(12)
_cell_angle_beta 91.6914(4)
_cell_angle_gamma 99.4180(4)
_cell_formula_units_Z 2
_cell_length_a 8.9528(2)
_cell_length_b 11.7157(3)
_cell_length_c 13.8223(2)
_cell_measurement_temperature 150(2)
_cell_volume 1358.37(5)
_computing_structure_refinement 'SHELXL-97 (Sheldrick, 1997)'
_computing_structure_solution 'SHELXS-97 (Sheldrick, 1990)'
_diffrn_ambient_temperature 150(2)
_diffrn_measured_fraction_theta_full 0.974
_diffrn_measured_fraction_theta_max 0.974
_diffrn_radiation_monochromator graphite
_diffrn_radiation_source 'fine-focus sealed tube'
_diffrn_radiation_type MoK\a
_diffrn_radiation_wavelength 0.71073
_diffrn_reflns_av_R_equivalents 0.0245
_diffrn_reflns_av_sigmaI/netI 0.0302
_diffrn_reflns_limit_h_max 11
_diffrn_reflns_limit_h_min -11
_diffrn_reflns_limit_k_max 15
_diffrn_reflns_limit_k_min -15
_diffrn_reflns_limit_l_max 18
_diffrn_reflns_limit_l_min -18
_diffrn_reflns_number 14475
_diffrn_reflns_theta_full 28.27
_diffrn_reflns_theta_max 28.27
_diffrn_reflns_theta_min 2.68
_exptl_absorpt_coefficient_mu 8.020
_exptl_crystal_density_diffrn 2.144
_exptl_crystal_density_method 'not measured'
_exptl_crystal_F_000 816
_refine_diff_density_max 4.180
_refine_diff_density_min -2.055
_refine_diff_density_rms 0.140
_refine_ls_extinction_method none
_refine_ls_goodness_of_fit_ref 1.017
_refine_ls_hydrogen_treatment mixed
_refine_ls_matrix_type full
_refine_ls_number_parameters 142
_refine_ls_number_reflns 6554
_refine_ls_number_restraints 0
_refine_ls_restrained_S_all 1.017
_refine_ls_R_factor_all 0.0401
_refine_ls_R_factor_gt 0.0313
_refine_ls_shift/su_max 0.000
_refine_ls_shift/su_mean 0.000
_refine_ls_structure_factor_coef Fsqd
_refine_ls_weighting_details 'w=1/[\s^2^(Fo^2^)+(0.0227P)^2^+5.4417P] where P=(Fo^2^+2Fc^2^)/3'
_refine_ls_weighting_scheme calc
_refine_ls_wR_factor_gt 0.0637
_refine_ls_wR_factor_ref 0.0667
_reflns_number_gt 5663
_reflns_number_total 6554
_reflns_threshold_expression >2sigma(I)
_cod_data_source_file b104082k.txt
_cod_data_source_block y2hgi
_cod_depositor_comments
;
The following automatic conversions were performed:

'_refine_ls_weighting_scheme' value 'calc
w=1/[\s^2^(Fo^2^)+(0.0227P)^2^+5.4417P] where P=(Fo^2^+2Fc^2^)/3' was
changed to 'calc'. New tag '_refine_ls_weighting_details' was
created. The value of the new tag was set to
'w=1/[\s^2^(Fo^2^)+(0.0227P)^2^+5.4417P] where P=(Fo^2^+2Fc^2^)/3'.

Automatic conversion script
Id: cif_fix_values 3143 2015-03-26 13:38:13Z robertas 
;
_cod_database_code 7115038

loop_
_symmetry_equiv_pos_as_xyz
'x, y, z'
'-x, -y, -z'

loop_
_atom_site_label
_atom_site_type_symbol
_atom_site_fract_x
_atom_site_fract_y
_atom_site_fract_z
_atom_site_U_iso_or_equiv
_atom_site_adp_type
_atom_site_occupancy
_atom_site_calc_flag
_atom_site_refinement_flags
Hg1 Hg 0.09549(2) 0.176756(16) 0.059209(14) 0.02926(6) Uani 1 d .
I1 I -0.22319(3) 0.02083(3) -0.03074(2) 0.02500(7) Uani 1 d .
I2 I 0.12099(5) 0.39569(3) 0.04316(3) 0.04157(10) Uani 1 d .
P1 P -0.25570(12) 0.19825(9) 0.33641(8) 0.0159(2) Uani 1 d .
O1 O -0.0190(3) 0.1917(3) 0.2140(2) 0.0234(6) Uani 1 d .
O2 O 0.0921(4) 0.3925(3) 0.5232(2) 0.0312(8) Uani 1 d .
C1 C -0.0632(5) 0.2508(4) 0.3837(3) 0.0192(8) Uani 1 d .
C2 C 0.0368(5) 0.2454(4) 0.3051(3) 0.0216(9) Uani 1 d .
C3 C -0.0117(5) 0.3052(4) 0.4920(3) 0.0201(8) Uani 1 d .
C4 C 0.2031(6) 0.2941(5) 0.3249(4) 0.0375(12) Uani 1 d .
H4A H 0.2369 0.2983 0.3942 0.065(12) Uiso 1 calc R
H4B H 0.2239 0.3758 0.3178 0.065(12) Uiso 1 calc R
H4C H 0.2578 0.2403 0.2758 0.065(12) Uiso 1 calc R
C10 C -0.3034(3) 0.2783(2) 0.24820(19) 0.0176(8) Uiso 1 d G
C11 C -0.4134(3) 0.22400(19) 0.1670(2) 0.0246(9) Uiso 1 d G
C12 C -0.4490(3) 0.2887(3) 0.10281(19) 0.0295(10) Uiso 1 d G
C13 C -0.3746(3) 0.4077(2) 0.1198(2) 0.0288(10) Uiso 1 d G
C14 C -0.2646(3) 0.46207(19) 0.2011(2) 0.0286(10) Uiso 1 d G
C15 C -0.2290(3) 0.3974(2) 0.26523(19) 0.0241(9) Uiso 1 d G
H11 H -0.4632 0.1444 0.1556 0.035(3) Uiso 1 calc G
H12 H -0.5226 0.2523 0.0485 0.035(3) Uiso 1 d G
H13 H -0.3984 0.4510 0.0769 0.035(3) Uiso 1 d G
H14 H -0.2148 0.5417 0.2124 0.035(3) Uiso 1 d G
H15 H -0.1554 0.4337 0.3196 0.035(3) Uiso 1 d G
C20 C -0.3049(3) 0.03426(17) 0.2740(2) 0.0181(8) Uiso 1 d G
C21 C -0.4530(3) -0.0232(2) 0.2372(2) 0.0215(9) Uiso 1 d G
C22 C -0.4844(2) -0.1476(2) 0.1862(2) 0.0251(9) Uiso 1 d G
C23 C -0.3677(3) -0.21452(17) 0.1720(2) 0.0251(9) Uiso 1 d G
C24 C -0.2196(3) -0.1570(2) 0.2088(2) 0.0238(9) Uiso 1 d G
C25 C -0.1881(2) -0.0326(2) 0.2598(2) 0.0223(9) Uiso 1 d G
H21 H -0.5311 0.0216 0.2466 0.035(3) Uiso 1 calc G
H22 H -0.5836 -0.1861 0.1615 0.035(3) Uiso 1 d G
H23 H -0.3888 -0.2978 0.1379 0.035(3) Uiso 1 d G
H24 H -0.1415 -0.2018 0.1994 0.035(3) Uiso 1 d G
H25 H -0.0890 0.0058 0.2845 0.035(3) Uiso 1 d G
C30 C -0.3770(3) 0.2392(2) 0.44037(19) 0.0183(8) Uiso 1 d G
C31 C -0.3745(3) 0.3622(2) 0.4889(2) 0.0218(9) Uiso 1 d G
C32 C -0.4654(3) 0.39805(18) 0.5685(2) 0.0253(9) Uiso 1 d G
C33 C -0.5588(3) 0.3109(2) 0.5994(2) 0.0278(10) Uiso 1 d G
C34 C -0.5612(3) 0.1878(2) 0.5509(2) 0.0279(10) Uiso 1 d G
C35 C -0.4704(3) 0.15196(17) 0.4714(2) 0.0240(9) Uiso 1 d G
H31 H -0.3121 0.4205 0.4682 0.035(3) Uiso 1 calc G
H32 H -0.4638 0.4804 0.6009 0.035(3) Uiso 1 d G
H33 H -0.6196 0.3348 0.6527 0.035(3) Uiso 1 d G
H34 H -0.6237 0.1294 0.5716 0.035(3) Uiso 1 d G
H35 H -0.4720 0.0696 0.4389 0.035(3) Uiso 1 d G
C40 C -0.0803(3) 0.2457(2) 0.56780(19) 0.0211(8) Uiso 1 d G
C41 C -0.0936(4) 0.31804(18) 0.6664(2) 0.0255(9) Uiso 1 d G
C42 C -0.1378(4) 0.2643(2) 0.74036(17) 0.0313(10) Uiso 1 d G
C43 C -0.1686(4) 0.1381(2) 0.71580(19) 0.0293(10) Uiso 1 d G
C44 C -0.1553(4) 0.06580(18) 0.6172(2) 0.0266(10) Uiso 1 d G
C45 C -0.1111(4) 0.1196(2) 0.54325(17) 0.0238(9) Uiso 1 d G
H41 H -0.0730 0.4024 0.6828 0.035(3) Uiso 1 calc G
H42 H -0.1467 0.3127 0.8063 0.035(3) Uiso 1 d G
H43 H -0.1982 0.1022 0.7653 0.035(3) Uiso 1 d G
H44 H -0.1760 -0.0186 0.6008 0.035(3) Uiso 1 d G
H45 H -0.1022 0.0712 0.4773 0.035(3) Uiso 1 d G

loop_
_atom_site_aniso_label
_atom_site_aniso_U_11
_atom_site_aniso_U_22
_atom_site_aniso_U_33
_atom_site_aniso_U_23
_atom_site_aniso_U_13
_atom_site_aniso_U_12
Hg1 0.04346(12) 0.02241(9) 0.02398(10) 0.00896(7) 0.00887(8) 0.00744(8)
I1 0.02220(14) 0.02524(14) 0.02690(16) 0.00646(12) -0.00284(11) 0.00655(11)
I2 0.0624(2) 0.02412(16) 0.0455(2) 0.01621(15) 0.02015(18) 0.01548(16)
P1 0.0158(5) 0.0165(5) 0.0152(5) 0.0047(4) 0.0009(4) 0.0026(4)
O1 0.0220(16) 0.0301(16) 0.0165(15) 0.0046(13) 0.0027(12) 0.0046(13)
O2 0.035(2) 0.0285(17) 0.0199(16) 0.0004(14) -0.0012(14) -0.0086(15)
C1 0.018(2) 0.0197(19) 0.019(2) 0.0060(17) 0.0013(16) 0.0009(16)
C2 0.022(2) 0.022(2) 0.020(2) 0.0056(18) 0.0010(17) 0.0021(17)
C3 0.020(2) 0.020(2) 0.019(2) 0.0039(17) 0.0006(16) 0.0048(16)
C4 0.020(2) 0.053(3) 0.030(3) 0.005(2) 0.001(2) -0.003(2)

loop_
_atom_type_symbol
_atom_type_description
_atom_type_scat_dispersion_real
_atom_type_scat_dispersion_imag
_atom_type_scat_source
C C 0.0033 0.0016 'International Tables Vol C Tables 4.2.6.8 and 6.1.1.4'
H H 0.0000 0.0000 'International Tables Vol C Tables 4.2.6.8 and 6.1.1.4'
O O 0.0106 0.0060 'International Tables Vol C Tables 4.2.6.8 and 6.1.1.4'
P P 0.1023 0.0942 'International Tables Vol C Tables 4.2.6.8 and 6.1.1.4'
I I -0.4742 1.8119 'International Tables Vol C Tables 4.2.6.8 and 6.1.1.4'
Hg Hg -2.3894 9.2266 'International Tables Vol C Tables 4.2.6.8 and 6.1.1.4'

loop_
_geom_angle_atom_site_label_1
_geom_angle_atom_site_label_2
_geom_angle_atom_site_label_3
_geom_angle
_geom_angle_site_symmetry_1
_geom_angle_site_symmetry_3
O1 Hg1 I2 104.05(8) . .
O1 Hg1 I1 102.80(8) . 2
I2 Hg1 I1 146.317(13) . 2
O1 Hg1 I1 81.37(8) . .
I2 Hg1 I1 111.303(13) . .
I1 Hg1 I1 92.488(10) 2 .
Hg1 I1 Hg1 87.512(10) 2 .
C1 P1 C30 109.57(17) . .
C1 P1 C20 114.29(17) . .
C30 P1 C20 108.20(13) . .
C1 P1 C10 109.28(16) . .
C30 P1 C10 105.50(14) . .
C20 P1 C10 109.62(13) . .
C2 O1 Hg1 129.6(3) . .
C2 C1 C3 122.9(4) . .
C2 C1 P1 112.8(3) . .
C3 C1 P1 124.1(3) . .
O1 C2 C1 117.6(4) . .
O1 C2 C4 119.0(4) . .
C1 C2 C4 123.3(4) . .
O2 C3 C1 122.4(4) . .
O2 C3 C40 118.2(4) . .
C1 C3 C40 119.2(3) . .
C11 C10 C15 120.0 . .
C11 C10 P1 121.63(15) . .
C15 C10 P1 118.35(15) . .
C12 C11 C10 120.0 . .
C13 C12 C11 120.0 . .
C12 C13 C14 120.0 . .
C15 C14 C13 120.0 . .
C14 C15 C10 120.0 . .
C21 C20 C25 120.0 . .
C21 C20 P1 121.88(15) . .
C25 C20 P1 118.06(15) . .
C22 C21 C20 120.0 . .
C21 C22 C23 120.0 . .
C22 C23 C24 120.0 . .
C25 C24 C23 120.0 . .
C24 C25 C20 120.0 . .
C31 C30 C35 120.0 . .
C31 C30 P1 117.82(15) . .
C35 C30 P1 122.18(15) . .
C32 C31 C30 120.0 . .
C33 C32 C31 120.0 . .
C32 C33 C34 120.0 . .
C35 C34 C33 120.0 . .
C34 C35 C30 120.0 . .
C41 C40 C45 120.0 . .
C41 C40 C3 119.2(2) . .
C45 C40 C3 120.3(2) . .
C40 C41 C42 120.0 . .
C43 C42 C41 120.0 . .
C44 C43 C42 120.0 . .
C43 C44 C45 120.0 . .
C44 C45 C40 120.0 . .

loop_
_geom_bond_atom_site_label_1
_geom_bond_atom_site_label_2
_geom_bond_distance
_geom_bond_site_symmetry_2
Hg1 O1 2.370(3) .
Hg1 I2 2.6146(4) .
Hg1 I1 2.6761(3) 2
Hg1 I1 3.1198(4) .
I1 Hg1 2.6761(3) 2
P1 C1 1.766(4) .
P1 C30 1.822(2) .
P1 C20 1.824(2) .
P1 C10 1.828(2) .
O1 C2 1.269(5) .
O2 C3 1.223(5) .
C1 C2 1.422(6) .
C1 C3 1.465(6) .
C2 C4 1.490(6) .
C3 C40 1.517(5) .
C10 C11 1.3900 .
C10 C15 1.3900 .
C11 C12 1.3900 .
C12 C13 1.3900 .
C13 C14 1.3900 .
C14 C15 1.3900 .
C20 C21 1.3900 .
C20 C25 1.3900 .
C21 C22 1.3900 .
C22 C23 1.3900 .
C23 C24 1.3900 .
C24 C25 1.3900 .
C30 C31 1.3900 .
C30 C35 1.3900 .
C31 C32 1.3900 .
C32 C33 1.3900 .
C33 C34 1.3900 .
C34 C35 1.3900 .
C40 C41 1.3900 .
C40 C45 1.3900 .
C41 C42 1.3900 .
C42 C43 1.3900 .
C43 C44 1.3900 .
C44 C45 1.3900 .

loop_
_geom_torsion_atom_site_label_1
_geom_torsion_atom_site_label_2
_geom_torsion_atom_site_label_3
_geom_torsion_atom_site_label_4
_geom_torsion
_geom_torsion_site_symmetry_1
_geom_torsion_site_symmetry_4
O1 Hg1 I1 Hg1 -102.57(8) . 2
I2 Hg1 I1 Hg1 155.635(13) . 2
I1 Hg1 I1 Hg1 0.0 2 2
I2 Hg1 O1 C2 -71.5(4) . .
I1 Hg1 O1 C2 88.0(4) 2 .
I1 Hg1 O1 C2 178.6(4) . .
C30 P1 C1 C2 -167.6(3) . .
C20 P1 C1 C2 70.8(3) . .
C10 P1 C1 C2 -52.4(3) . .
C30 P1 C1 C3 6.8(4) . .
C20 P1 C1 C3 -114.8(3) . .
C10 P1 C1 C3 122.0(3) . .
Hg1 O1 C2 C1 173.4(3) . .
Hg1 O1 C2 C4 -9.4(6) . .
C3 C1 C2 O1 177.2(4) . .
P1 C1 C2 O1 -8.3(5) . .
C3 C1 C2 C4 0.1(7) . .
P1 C1 C2 C4 174.6(4) . .
C2 C1 C3 O2 33.6(7) . .
P1 C1 C3 O2 -140.2(4) . .
C2 C1 C3 C40 -141.3(4) . .
P1 C1 C3 C40 44.8(5) . .
C1 P1 C10 C11 149.9(2) . .
C30 P1 C10 C11 -92.32(19) . .
C20 P1 C10 C11 24.0(2) . .
C1 P1 C10 C15 -31.4(2) . .
C30 P1 C10 C15 86.30(18) . .
C20 P1 C10 C15 -157.41(16) . .
C15 C10 C11 C12 0.0 . .
P1 C10 C11 C12 178.6(2) . .
C10 C11 C12 C13 0.0 . .
C11 C12 C13 C14 0.0 . .
C12 C13 C14 C15 0.0 . .
C13 C14 C15 C10 0.0 . .
C11 C10 C15 C14 0.0 . .
P1 C10 C15 C14 -178.6(2) . .
C1 P1 C20 C21 176.6(2) . .
C30 P1 C20 C21 54.2(2) . .
C10 P1 C20 C21 -60.4(2) . .
C1 P1 C20 C25 -6.2(2) . .
C30 P1 C20 C25 -128.52(17) . .
C10 P1 C20 C25 116.91(17) . .
C25 C20 C21 C22 0.0 . .
P1 C20 C21 C22 177.2(2) . .
C20 C21 C22 C23 0.0 . .
C21 C22 C23 C24 0.0 . .
C22 C23 C24 C25 0.0 . .
C23 C24 C25 C20 0.0 . .
C21 C20 C25 C24 0.0 . .
P1 C20 C25 C24 -177.3(2) . .
C1 P1 C30 C31 64.1(2) . .
C20 P1 C30 C31 -170.71(16) . .
C10 P1 C30 C31 -53.45(19) . .
C1 P1 C30 C35 -116.1(2) . .
C20 P1 C30 C35 9.1(2) . .
C10 P1 C30 C35 126.35(18) . .
C35 C30 C31 C32 0.0 . .
P1 C30 C31 C32 179.8(2) . .
C30 C31 C32 C33 0.0 . .
C31 C32 C33 C34 0.0 . .
C32 C33 C34 C35 0.0 . .
C33 C34 C35 C30 0.0 . .
C31 C30 C35 C34 0.0 . .
P1 C30 C35 C34 -179.8(2) . .
O2 C3 C40 C41 35.9(5) . .
C1 C3 C40 C41 -148.9(3) . .
O2 C3 C40 C45 -135.8(4) . .
C1 C3 C40 C45 39.3(4) . .
C45 C40 C41 C42 0.0 . .
C3 C40 C41 C42 -171.8(3) . .
C40 C41 C42 C43 0.0 . .
C41 C42 C43 C44 0.0 . .
C42 C43 C44 C45 0.0 . .
C43 C44 C45 C40 0.0 . .
C41 C40 C45 C44 0.0 . .
C3 C40 C45 C44 171.7(3) . .
